data_7208161
loop_
_publ_author_name
'Gong, Yun'
'Wu, Tao'
'Lin, Jianhua'
'Wang, Baoshan'

_publ_section_title
;
 Metal--organic frameworks built from achiral
 cyclohex-1-ene-1,2-dicarboxylate: syntheses, structures and
 photoluminescence properties
;
_journal_issue 17
_journal_name_full CrystEngComm
_journal_page_first 5649
_journal_paper_doi 10.1039/c2ce06415d
_journal_volume 14
_journal_year 2012
_chemical_formula_sum 'C32 H38 O20 Zn5'
_chemical_formula_weight 1069.44
_chemical_name_systematic
;
?
;
_space_group_IT_number 2
_symmetry_cell_setting triclinic
_symmetry_space_group_name_Hall '-P 1'
_symmetry_space_group_name_H-M 'P -1'
_atom_sites_solution_hydrogens geom
_atom_sites_solution_primary direct
_atom_sites_solution_secondary difmap
_audit_creation_method 'CrysAlis RED(Oxford Diffraction 2007)'
_cell_angle_alpha 74.030(4)
_cell_angle_beta 79.564(4)
_cell_angle_gamma 83.527(4)
_cell_formula_units_Z 1
_cell_length_a 7.1646(3)
_cell_length_b 9.1391(5)
_cell_length_c 14.6408(7)
_cell_measurement_reflns_used 5540
_cell_measurement_temperature 293(2)
_cell_measurement_theta_max 28.8416
_cell_measurement_theta_min 2.8915
_cell_volume 904.40(8)
_computing_cell_refinement 'CrysAlis RED(Oxford Diffraction, 2009)'
_computing_data_collection 'CrysAlis CCD(Oxford Diffraction, 2009)'
_computing_data_reduction 'CrysAlis RED(Oxford Diffraction, 2009)'
_computing_molecular_graphics 'SHELXTL (Sheldrick, 2008)'
_computing_publication_material 'publCIF (Westrip, 2010)'
_computing_structure_refinement 'SHELXTL (Sheldrick, 2008)'
_computing_structure_solution 'SHELXTL (Sheldrick, 2008)'
_diffrn_ambient_temperature 293(2)
_diffrn_measured_fraction_theta_full 0.998
_diffrn_measured_fraction_theta_max 0.998
_diffrn_measurement_device_type 'Oxford Diffraction Xcalibur/Sapphire3'
_diffrn_measurement_method '\w scans'
_diffrn_radiation_monochromator graphite
_diffrn_radiation_source 'Enhance (Mo) X-ray Source'
_diffrn_radiation_type MoK\a
_diffrn_radiation_wavelength 0.71073
_diffrn_reflns_av_R_equivalents 0.0462
_diffrn_reflns_av_sigmaI/netI 0.0502
_diffrn_reflns_limit_h_max 8
_diffrn_reflns_limit_h_min -8
_diffrn_reflns_limit_k_max 10
_diffrn_reflns_limit_k_min -10
_diffrn_reflns_limit_l_max 17
_diffrn_reflns_limit_l_min -17
_diffrn_reflns_number 6924
_diffrn_reflns_theta_full 25.01
_diffrn_reflns_theta_max 25.01
_diffrn_reflns_theta_min 2.90
_exptl_absorpt_coefficient_mu 3.355
_exptl_absorpt_correction_T_max 1.00000
_exptl_absorpt_correction_T_min 0.21340
_exptl_absorpt_correction_type multi-scan
_exptl_absorpt_process_details 'CrysAlis RED(Oxford Diffraction 2009)'
_exptl_crystal_colour colorless
_exptl_crystal_density_diffrn 1.956
_exptl_crystal_density_method 'not measured'
_exptl_crystal_description block
_exptl_crystal_F_000 536
_exptl_crystal_size_max 0.36
_exptl_crystal_size_mid 0.32
_exptl_crystal_size_min 0.28
_refine_diff_density_max 1.056
_refine_diff_density_min -1.027
_refine_diff_density_rms 0.159
_refine_ls_extinction_method none
_refine_ls_goodness_of_fit_ref 1.070
_refine_ls_hydrogen_treatment constr
_refine_ls_matrix_type full
_refine_ls_number_parameters 256
_refine_ls_number_reflns 3182
_refine_ls_number_restraints 582
_refine_ls_restrained_S_all 1.026
_refine_ls_R_factor_all 0.0604
_refine_ls_R_factor_gt 0.0507
_refine_ls_shift/su_max 0.001
_refine_ls_shift/su_mean 0.000
_refine_ls_structure_factor_coef Fsqd
_refine_ls_weighting_details 'calc w=1/[\s^2^(Fo^2^)+(0.1057P)^2^+0.0000P] where P=(Fo^2^+2Fc^2^)/3'
_refine_ls_weighting_scheme calc
_refine_ls_wR_factor_gt 0.1413
_refine_ls_wR_factor_ref 0.1489
_reflns_number_gt 2629
_reflns_number_total 3182
_reflns_threshold_expression >2sigma(I)
_cod_data_source_file c2ce06415d.txt
_cod_data_source_block 1215-2
_cod_depositor_comments
;
The following automatic conversions were performed:

'_symmetry_cell_setting' value 'Triclinic' changed to 'triclinic'
according to /home/saulius/struct/CIF-dictionaries/cif_core.dic
dictionary named 'cif_core.dic' version 2.4.1 from 2010-06-29.

Automatic conversion script
Id: cif_fix_values 1891 2012-01-12 08:04:46Z andrius 
;
_cod_original_sg_symbol_H-M P-1
_cod_database_code 7208161

loop_
_symmetry_equiv_pos_as_xyz
'x, y, z'
'-x, -y, -z'

loop_
_atom_site_label
_atom_site_type_symbol
_atom_site_fract_x
_atom_site_fract_y
_atom_site_fract_z
_atom_site_U_iso_or_equiv
_atom_site_adp_type
_atom_site_occupancy
_atom_site_symmetry_multiplicity
_atom_site_calc_flag
_atom_site_refinement_flags
_atom_site_disorder_assembly
_atom_site_disorder_group
Zn1 Zn 1.0000 0.5000 0.5000 0.0201(2) Uani 1 2 d S . .
Zn2 Zn 0.66329(7) 0.73877(6) 0.48149(4) 0.0242(2) Uani 1 1 d . . .
Zn3 Zn 1.03247(7) 0.26187(6) 0.36241(4) 0.0229(2) Uani 1 1 d . . .
O1 O 0.8690(5) 0.4314(4) 0.3009(3) 0.0269(8) Uani 1 1 d . . .
O2 O 0.7810(4) 0.5646(3) 0.4097(2) 0.0199(7) Uani 1 1 d . . .
O3 O 0.4427(4) 0.4275(4) 0.4061(3) 0.0240(8) Uani 1 1 d . . .
O4 O 0.1821(4) 0.5810(4) 0.3792(3) 0.0301(9) Uani 1 1 d . . .
O5 O 0.7364(5) -0.0934(4) 0.3536(3) 0.0268(8) Uani 1 1 d . . .
O6 O 0.8854(5) 0.0803(4) 0.3872(3) 0.0297(8) Uani 1 1 d . . .
O7 O 0.4292(5) 0.1284(4) 0.3855(3) 0.0297(9) Uani 1 1 d . C .
O8 O 0.2652(5) 0.2654(5) 0.2727(3) 0.0327(9) Uani 1 1 d . . .
O9 O 1.0676(4) 0.2756(4) 0.4881(2) 0.0183(7) Uani 1 1 d . . .
H9 H 0.9887 0.2045 0.5390 0.022 Uiso 1 1 calc R . .
O10 O 0.3928(4) 0.8236(4) 0.4617(3) 0.0290(8) Uani 1 1 d . . .
C1 C 0.6547(6) 0.6432(5) 0.2618(4) 0.0211(9) Uani 1 1 d U . .
C2 C 0.4649(7) 0.6483(6) 0.2760(4) 0.0237(9) Uani 1 1 d U . .
C3 C 0.3521(5) 0.7638(4) 0.2085(3) 0.0365(12) Uani 1 1 d RU . .
H3A H 0.2928 0.7107 0.1735 0.044 Uiso 1 1 d R . .
H3B H 0.2514 0.8129 0.2459 0.044 Uiso 1 1 d R . .
C4A C 0.4646(10) 0.8865(9) 0.1400(6) 0.0422(9) Uani 0.80 1 d PU . .
H4A H 0.3948 0.9377 0.0878 0.051 Uiso 0.80 1 calc PR . .
H4B H 0.4840 0.9612 0.1727 0.051 Uiso 0.80 1 calc PR . .
C4B C 0.490(4) 0.802(4) 0.099(2) 0.0422(9) Uani 0.20 1 d PU . .
H4C H 0.4902 0.7171 0.0707 0.051 Uiso 0.20 1 calc PR . .
H4D H 0.4347 0.8917 0.0570 0.051 Uiso 0.20 1 calc PR . .
C5 C 0.6512(5) 0.8230(5) 0.1004(3) 0.0422(9) Uani 1 1 d RU . .
H5A H 0.7201 0.8053 0.0405 0.051 Uiso 1 1 d R . .
H5B H 0.6542 0.9311 0.0943 0.051 Uiso 1 1 d R . .
C6 C 0.7726(7) 0.7406(6) 0.1761(4) 0.0295(11) Uani 1 1 d U . .
H6A H 0.8729 0.6771 0.1489 0.035 Uiso 1 1 calc R . .
H6B H 0.8316 0.8147 0.1961 0.035 Uiso 1 1 calc R . .
C7 C 0.7721(6) 0.5363(5) 0.3312(4) 0.0190(9) Uani 1 1 d U . .
C8 C 0.3551(6) 0.5451(5) 0.3612(4) 0.0209(9) Uani 1 1 d U . .
C9 C 0.7592(6) 0.1451(5) 0.2401(4) 0.0218(9) Uani 1 1 d U C .
C10 C 0.5916(7) 0.2201(6) 0.2249(4) 0.0234(9) Uani 1 1 d U C .
C11 C 0.5661(5) 0.3276(5) 0.1295(3) 0.0351(11) Uani 1 1 d U . .
H11A H 0.5523 0.4314 0.1358 0.042 Uiso 0.50 1 calc PR B 2
H11B H 0.4496 0.3075 0.1114 0.042 Uiso 0.50 1 calc PR B 2
H11C H 0.4980 0.2787 0.0957 0.042 Uiso 0.50 1 d PR B 1
H11D H 0.4886 0.4172 0.1403 0.042 Uiso 0.50 1 d PR B 1
C12A C 0.7503(17) 0.3766(14) 0.0658(9) 0.0345(13) Uani 0.50 1 d PU C 1
H12A H 0.7408 0.3681 0.0022 0.041 Uiso 0.50 1 calc PR C 1
H12B H 0.7555 0.4842 0.0605 0.041 Uiso 0.50 1 calc PR C 1
C12B C 0.7330(17) 0.3142(14) 0.0487(9) 0.0345(13) Uani 0.50 1 d PU C 2
H12C H 0.6850 0.2715 0.0044 0.041 Uiso 0.50 1 calc PR C 2
H12D H 0.7653 0.4171 0.0139 0.041 Uiso 0.50 1 calc PR C 2
C13A C 0.9201(16) 0.3082(14) 0.0867(9) 0.0344(13) Uani 0.50 1 d PU C 1
H13A H 0.9861 0.3821 0.1031 0.041 Uiso 0.50 1 calc PR C 1
H13B H 0.9921 0.2900 0.0276 0.041 Uiso 0.50 1 calc PR C 1
C13B C 0.8832(16) 0.2402(14) 0.0669(8) 0.0344(13) Uani 0.50 1 d PU C 2
H13C H 0.9829 0.3090 0.0355 0.041 Uiso 0.50 1 calc PR C 2
H13D H 0.8985 0.1620 0.0323 0.041 Uiso 0.50 1 calc PR C 2
C14 C 0.9348(5) 0.1608(4) 0.1643(3) 0.0294(10) Uani 1 1 d U . .
H14A H 1.0247 0.2188 0.1796 0.035 Uiso 0.50 1 calc PR A 2
H14B H 0.9951 0.0606 0.1635 0.035 Uiso 0.50 1 calc PR A 2
H14C H 1.0463 0.1589 0.1937 0.035 Uiso 0.50 1 d PR A 1
H14D H 0.9499 0.0752 0.1359 0.035 Uiso 0.50 1 d PR A 1
C15 C 0.7922(6) 0.0377(5) 0.3336(4) 0.0221(10) Uani 1 1 d U . .
C16 C 0.4197(7) 0.2012(6) 0.2998(4) 0.0251(10) Uani 1 1 d U . .

loop_
_atom_site_aniso_label
_atom_site_aniso_U_11
_atom_site_aniso_U_22
_atom_site_aniso_U_33
_atom_site_aniso_U_23
_atom_site_aniso_U_13
_atom_site_aniso_U_12
Zn1 0.0168(4) 0.0208(4) 0.0231(5) -0.0074(3) -0.0050(3) 0.0039(3)
Zn2 0.0174(3) 0.0192(3) 0.0320(4) 0.0030(3) -0.0086(2) -0.0007(2)
Zn3 0.0228(3) 0.0237(4) 0.0241(4) -0.0079(3) -0.0083(3) 0.0024(2)
O1 0.0283(18) 0.0265(19) 0.031(2) -0.0159(16) -0.0123(16) 0.0115(15)
O2 0.0169(15) 0.0180(17) 0.0256(19) -0.0062(14) -0.0061(14) 0.0007(12)
O3 0.0192(16) 0.0196(17) 0.028(2) 0.0013(15) -0.0033(15) -0.0018(13)
O4 0.0136(16) 0.037(2) 0.034(2) -0.0030(18) -0.0013(15) 0.0037(14)
O5 0.0262(17) 0.0182(18) 0.032(2) 0.0010(16) -0.0043(16) -0.0026(14)
O6 0.0326(19) 0.028(2) 0.030(2) -0.0020(17) -0.0119(16) -0.0088(15)
O7 0.0252(17) 0.0235(19) 0.033(2) -0.0037(16) 0.0043(16) 0.0032(14)
O8 0.0188(17) 0.051(2) 0.029(2) -0.0126(19) -0.0075(16) 0.0080(16)
O9 0.0159(15) 0.0223(17) 0.0179(17) -0.0069(14) -0.0032(13) -0.0017(12)
O10 0.0208(17) 0.033(2) 0.032(2) -0.0070(17) -0.0040(16) 0.0008(15)
C1 0.0226(18) 0.0219(19) 0.0201(19) -0.0056(17) -0.0072(17) 0.0001(16)
C2 0.0235(19) 0.023(2) 0.024(2) -0.0040(17) -0.0073(17) 0.0018(16)
C3 0.030(2) 0.039(2) 0.032(2) 0.006(2) -0.011(2) 0.0048(19)
C4A 0.0378(16) 0.0427(17) 0.0317(17) 0.0096(15) -0.0022(15) 0.0038(15)
C4B 0.0378(16) 0.0427(17) 0.0317(17) 0.0096(15) -0.0022(15) 0.0038(15)
C5 0.0378(16) 0.0427(17) 0.0317(17) 0.0096(15) -0.0022(15) 0.0038(15)
C6 0.029(2) 0.032(2) 0.023(2) -0.0013(19) -0.0038(19) -0.0015(18)
C7 0.0168(17) 0.0193(19) 0.0213(19) -0.0035(17) -0.0060(16) -0.0025(15)
C8 0.0199(18) 0.024(2) 0.0220(19) -0.0081(17) -0.0106(16) 0.0013(16)
C9 0.0219(18) 0.020(2) 0.023(2) -0.0040(17) -0.0038(17) -0.0033(16)
C10 0.0261(18) 0.0229(19) 0.0220(19) -0.0057(17) -0.0073(17) -0.0001(16)
C11 0.032(2) 0.035(2) 0.032(2) -0.0019(19) -0.0033(19) 0.0034(18)
C12A 0.037(2) 0.032(2) 0.028(2) 0.000(2) -0.0009(19) -0.002(2)
C12B 0.037(2) 0.032(2) 0.028(2) 0.000(2) -0.0009(19) -0.002(2)
C13A 0.035(2) 0.034(2) 0.030(2) -0.004(2) 0.002(2) -0.003(2)
C13B 0.035(2) 0.034(2) 0.030(2) -0.004(2) 0.002(2) -0.003(2)
C14 0.026(2) 0.033(2) 0.026(2) -0.0042(19) -0.0020(19) -0.0014(18)
C15 0.0169(18) 0.021(2) 0.026(2) -0.0045(18) 0.0014(17) -0.0003(16)
C16 0.0254(19) 0.022(2) 0.029(2) -0.0075(18) -0.0069(18) 0.0003(16)

loop_
_atom_type_symbol
_atom_type_description
_atom_type_scat_dispersion_real
_atom_type_scat_dispersion_imag
_atom_type_scat_source
C C 0.0033 0.0016 'International Tables Vol C Tables 4.2.6.8 and 6.1.1.4'
H H 0.0000 0.0000 'International Tables Vol C Tables 4.2.6.8 and 6.1.1.4'
O O 0.0106 0.0060 'International Tables Vol C Tables 4.2.6.8 and 6.1.1.4'
Zn Zn 0.2839 1.4301 'International Tables Vol C Tables 4.2.6.8 and 6.1.1.4'

loop_
_geom_angle_atom_site_label_1
_geom_angle_atom_site_label_2
_geom_angle_atom_site_label_3
_geom_angle
_geom_angle_site_symmetry_1
_geom_angle_site_symmetry_3
O4 Zn1 O4 180 1_655 2_666
O4 Zn1 O9 91.00(13) 1_655 .
O4 Zn1 O9 89.00(13) 2_666 .
O4 Zn1 O9 89.00(13) 1_655 2_766
O4 Zn1 O9 91.00(13) 2_666 2_766
O9 Zn1 O9 180 . 2_766
O4 Zn1 O2 85.81(13) 1_655 .
O4 Zn1 O2 94.19(13) 2_666 .
O9 Zn1 O2 98.79(12) . .
O9 Zn1 O2 81.21(12) 2_766 .
O4 Zn1 O2 94.19(13) 1_655 2_766
O4 Zn1 O2 85.81(13) 2_666 2_766
O9 Zn1 O2 81.21(12) . 2_766
O9 Zn1 O2 98.79(12) 2_766 2_766
O2 Zn1 O2 180 . 2_766
O4 Zn1 Zn2 77.41(9) 1_655 2_766
O4 Zn1 Zn2 102.59(9) 2_666 2_766
O9 Zn1 Zn2 41.50(8) . 2_766
O9 Zn1 Zn2 138.50(8) 2_766 2_766
O2 Zn1 Zn2 135.26(8) . 2_766
O2 Zn1 Zn2 44.74(8) 2_766 2_766
O4 Zn1 Zn2 102.59(9) 1_655 .
O4 Zn1 Zn2 77.41(9) 2_666 .
O9 Zn1 Zn2 138.50(8) . .
O9 Zn1 Zn2 41.50(8) 2_766 .
O2 Zn1 Zn2 44.74(8) . .
O2 Zn1 Zn2 135.26(8) 2_766 .
Zn2 Zn1 Zn2 180 2_766 .
O3 Zn2 O9 98.20(13) 2_666 2_766
O3 Zn2 O10 89.77(14) 2_666 .
O9 Zn2 O10 160.23(14) 2_766 .
O3 Zn2 O5 170.44(14) 2_666 1_565
O9 Zn2 O5 90.76(13) 2_766 1_565
O10 Zn2 O5 82.80(14) . 1_565
O3 Zn2 O2 87.97(13) 2_666 .
O9 Zn2 O2 82.77(12) 2_766 .
O10 Zn2 O2 115.74(13) . .
O5 Zn2 O2 89.85(13) 1_565 .
O3 Zn2 Zn1 77.95(9) 2_666 .
O9 Zn2 Zn1 43.05(9) 2_766 .
O10 Zn2 Zn1 156.60(11) . .
O5 Zn2 Zn1 106.85(9) 1_565 .
O2 Zn2 Zn1 44.90(8) . .
O8 Zn3 O9 113.71(14) 1_655 .
O8 Zn3 O1 105.41(15) 1_655 .
O9 Zn3 O1 111.87(14) . .
O8 Zn3 O6 115.51(16) 1_655 .
O9 Zn3 O6 105.53(14) . .
O1 Zn3 O6 104.57(15) . .
Zn3 O9 Zn2 119.07(15) . 2_766
Zn3 O9 Zn1 110.06(14) . .
Zn2 O9 Zn1 95.45(13) 2_766 .
Zn3 O9 H9 110.4 . .
Zn2 O9 H9 110.4 2_766 .
Zn1 O9 H9 110.4 . .
C7 O1 Zn3 131.7(3) . .
C7 O2 Zn2 136.5(3) . .
C7 O2 Zn1 130.2(3) . .
Zn2 O2 Zn1 90.36(12) . .
C15 O5 Zn2 134.5(3) . 1_545
C15 O6 Zn3 131.1(3) . .
O1 C7 O2 124.6(4) . .
O1 C7 C1 115.6(4) . .
O2 C7 C1 119.5(4) . .
O5 C15 O6 122.8(5) . .
O5 C15 C9 118.1(4) . .
O6 C15 C9 119.0(4) . .
C9 C10 C16 122.7(5) . .
C9 C10 C11 121.4(4) . .
C16 C10 C11 115.9(4) . .
C2 C1 C6 124.1(4) . .
C2 C1 C7 122.7(4) . .
C6 C1 C7 113.2(4) . .
C10 C9 C15 123.5(4) . .
C10 C9 C14 123.4(4) . .
C15 C9 C14 113.0(4) . .
C1 C2 C8 121.8(4) . .
C1 C2 C3 121.1(4) . .
C8 C2 C3 117.1(4) . .
C1 C6 C5 110.8(4) . .
C1 C6 H6A 109.5 . .
C5 C6 H6A 109.5 . .
C1 C6 H6B 109.5 . .
C5 C6 H6B 109.5 . .
H6A C6 H6B 108.1 . .
C13B C14 C13A 32.3(6) . .
C13B C14 C9 110.4(5) . .
C13A C14 C9 111.0(5) . .
C13B C14 H14A 109.6 . .
C13A C14 H14A 79.7 . .
C9 C14 H14A 109.6 . .
C13B C14 H14B 109.6 . .
C13A C14 H14B 132.8 . .
C9 C14 H14B 109.6 . .
H14A C14 H14B 108.1 . .
C13B C14 H14C 133.2 . .
C13A C14 H14C 109.2 . .
C9 C14 H14C 109.7 . .
H14A C14 H14C 32.6 . .
H14B C14 H14C 78.0 . .
C13B C14 H14D 80.1 . .
C13A C14 H14D 109.6 . .
C9 C14 H14D 109.2 . .
H14A C14 H14D 133.0 . .
H14B C14 H14D 32.5 . .
H14C C14 H14D 108.1 . .
C4A C3 C2 114.4(4) . .
C4A C3 C4B 39.3(12) . .
C2 C3 C4B 106.8(10) . .
C4A C3 H3A 110.0 . .
C2 C3 H3A 108.6 . .
C4B C3 H3A 77.3 . .
C4A C3 H3B 107.0 . .
C2 C3 H3B 109.0 . .
C4B C3 H3B 139.7 . .
H3A C3 H3B 107.7 . .
C10 C11 C12A 113.8(5) . .
C10 C11 C12B 113.2(5) . .
C12A C11 C12B 27.0(6) . .
C10 C11 H11A 108.9 . .
C12A C11 H11A 84.1 . .
C12B C11 H11A 108.9 . .
C10 C11 H11B 108.9 . .
C12A C11 H11B 128.7 . .
C12B C11 H11B 108.9 . .
H11A C11 H11B 107.7 . .
C10 C11 H11C 109.0 . .
C12A C11 H11C 108.2 . .
C12B C11 H11C 83.8 . .
H11A C11 H11C 130.3 . .
H11B C11 H11C 28.4 . .
C10 C11 H11D 108.8 . .
C12A C11 H11D 109.2 . .
C12B C11 H11D 129.6 . .
H11A C11 H11D 28.4 . .
H11B C11 H11D 81.5 . .
H11C C11 H11D 107.7 . .
C4B C5 C4A 46.5(17) . .
C4B C5 C6 127.3(14) . .
C4A C5 C6 113.9(4) . .
C4B C5 H5B 106.3 . .
C4A C5 H5B 69.0 . .
C6 C5 H5B 106.6 . .
C4B C5 H5A 103.7 . .
C4A C5 H5A 140.4 . .
C6 C5 H5A 105.2 . .
H5B C5 H5A 106.2 . .
C5 C4A C3 110.7(6) . .
C5 C4A H5B 38.6 . .
C3 C4A H5B 145.2 . .
C5 C4A H4A 109.5 . .
C3 C4A H4A 109.5 . .
H5B C4A H4A 99.3 . .
C5 C4A H4B 109.5 . .
C3 C4A H4B 109.5 . .
H5B C4A H4B 78.3 . .
H4A C4A H4B 108.1 . .
C16 O8 Zn3 121.4(4) . 1_455
O7 C16 O8 122.5(5) . .
O7 C16 C10 121.3(4) . .
O8 C16 C10 116.2(5) . .
C8 O3 Zn2 128.0(3) . 2_666
C8 O4 Zn1 128.1(3) . 1_455
O4 C8 O3 125.9(5) . .
O4 C8 C2 116.3(4) . .
O3 C8 C2 117.7(4) . .
C13A C12A C11 121.9(9) . .
C13A C12A H12A 106.8 . .
C11 C12A H12A 106.8 . .
C13A C12A H12B 106.8 . .
C11 C12A H12B 106.8 . .
H12A C12A H12B 106.7 . .
C13B C12B C11 121.2(11) . .
C13B C12B H12C 107.0 . .
C11 C12B H12C 107.0 . .
C13B C12B H12D 107.0 . .
C11 C12B H12D 107.0 . .
H12C C12B H12D 106.8 . .
C12A C13A C14 121.7(9) . .
C12A C13A H13A 106.9 . .
C14 C13A H13A 106.9 . .
C12A C13A H13B 106.9 . .
C14 C13A H13B 106.9 . .
H13A C13A H13B 106.7 . .
C12B C13B C14 127.5(11) . .
C12B C13B H13C 105.4 . .
C14 C13B H13C 105.4 . .
C12B C13B H13D 105.4 . .
C14 C13B H13D 105.4 . .
H13C C13B H13D 106.0 . .
C5 C4B C3 114(2) . .
C5 C4B H4C 108.8 . .
C3 C4B H4C 108.8 . .
C5 C4B H4D 108.8 . .
C3 C4B H4D 108.8 . .
H4C C4B H4D 107.7 . .

loop_
_geom_bond_atom_site_label_1
_geom_bond_atom_site_label_2
_geom_bond_distance
_geom_bond_site_symmetry_2
Zn1 O4 2.010(3) 1_655
Zn1 O4 2.010(3) 2_666
Zn1 O9 2.100(3) .
Zn1 O9 2.100(3) 2_766
Zn1 O2 2.162(3) .
Zn1 O2 2.162(3) 2_766
Zn1 Zn2 3.0626(5) 2_766
Zn1 Zn2 3.0626(5) .
Zn2 O3 2.007(3) 2_666
Zn2 O9 2.038(3) 2_766
Zn2 O10 2.045(3) .
Zn2 O5 2.093(3) 1_565
Zn2 O2 2.156(3) .
Zn3 O8 1.924(3) 1_655
Zn3 O9 1.941(3) .
Zn3 O1 1.946(3) .
Zn3 O6 1.980(3) .
O9 Zn2 2.038(3) 2_766
O9 H9 0.9800 .
O1 C7 1.253(6) .
O2 C7 1.259(6) .
O5 C15 1.246(6) .
O5 Zn2 2.093(3) 1_545
O6 C15 1.276(6) .
C7 C1 1.507(6) .
C15 C9 1.490(7) .
C10 C9 1.338(7) .
C10 C16 1.485(7) .
C10 C11 1.499(6) .
C1 C2 1.335(7) .
C1 C6 1.501(7) .
C9 C14 1.511(6) .
C2 C8 1.493(7) .
C2 C3 1.506(6) .
C6 C5 1.515(6) .
C6 H6A 0.9700 .
C6 H6B 0.9700 .
C14 C13B 1.502(12) .
C14 C13A 1.512(12) .
C14 H14A 0.9700 .
C14 H14B 0.9700 .
C14 H14C 0.9700 .
C14 H14D 0.9700 .
C3 C4A 1.485(8) .
C3 C4B 1.70(3) .
C3 H3A 0.9700 .
C3 H3B 0.9700 .
C11 C12A 1.506(12) .
C11 C12B 1.542(12) .
C11 H11A 0.9700 .
C11 H11B 0.9700 .
C11 H11C 0.9700 .
C11 H11D 0.9700 .
C5 C4B 1.20(3) .
C5 C4A 1.480(8) .
C5 H5B 0.9700 .
C5 H5A 0.9700 .
C4A H4A 0.9700 .
C4A H4B 0.9700 .
O7 C16 1.258(6) .
O8 C16 1.269(6) .
O8 Zn3 1.924(3) 1_455
O3 C8 1.261(6) .
O3 Zn2 2.007(3) 2_666
O4 C8 1.245(5) .
O4 Zn1 2.010(3) 1_455
C12A C13A 1.350(16) .
C12A H12A 0.9700 .
C12A H12B 0.9700 .
C12B C13B 1.236(17) .
C12B H12C 0.9700 .
C12B H12D 0.9700 .
C13A H13A 0.9700 .
C13A H13B 0.9700 .
C13B H13C 0.9700 .
C13B H13D 0.9700 .
C4B H4C 0.9700 .
C4B H4D 0.9700 .
